data_7205466
loop_
_publ_author_name
'Jali, Bigyan R.'
'Singh, Marjit W.'
'Baruah, J. B.'

_publ_section_title
;
 Polymorphs of aromatic thiolato 1, 2 or 1,4-naphthoquinones
;
_journal_issue 3
_journal_name_full CrystEngComm
_journal_page_first 763
_journal_paper_doi 10.1039/c0ce00591f
_journal_volume 13
_journal_year 2011
_chemical_formula_sum 'C24 H18 O2 S2'
_chemical_formula_weight 402.50
_chemical_name_systematic
;
?
;
_space_group_IT_number 20
_symmetry_cell_setting orthorhombic
_symmetry_space_group_name_Hall 'C 2c 2'
_symmetry_space_group_name_H-M 'C 2 2 21'
_atom_sites_solution_hydrogens geom
_atom_sites_solution_primary direct
_atom_sites_solution_secondary difmap
_audit_creation_method SHELXL-97
_cell_angle_alpha 90.00
_cell_angle_beta 90.00
_cell_angle_gamma 90.00
_cell_formula_units_Z 8
_cell_length_a 6.7587(2)
_cell_length_b 19.4871(8)
_cell_length_c 31.0120(11)
_cell_measurement_temperature 296(2)
_cell_volume 4084.5(3)
_computing_cell_refinement 'Bruker SMART'
_computing_data_collection 'Bruker SMART'
_computing_data_reduction 'Bruker SAINT'
_computing_molecular_graphics 'Bruker SHELXTL'
_computing_publication_material 'Bruker SHELXTL'
_computing_structure_refinement 'SHELXL-97 (Sheldrick, 1997)'
_computing_structure_solution 'SHELXS-97 (Sheldrick, 1990)'
_diffrn_ambient_temperature 296(2)
_diffrn_measured_fraction_theta_full 0.997
_diffrn_measured_fraction_theta_max 0.997
_diffrn_measurement_device_type 'CCD area detector'
_diffrn_measurement_method 'phi and omega scans'
_diffrn_radiation_monochromator graphite
_diffrn_radiation_source 'fine-focus sealed tube'
_diffrn_radiation_type MoK\a
_diffrn_radiation_wavelength 0.71073
_diffrn_reflns_av_R_equivalents 0.0277
_diffrn_reflns_av_sigmaI/netI 0.0287
_diffrn_reflns_limit_h_max 8
_diffrn_reflns_limit_h_min -6
_diffrn_reflns_limit_k_max 25
_diffrn_reflns_limit_k_min -25
_diffrn_reflns_limit_l_max 41
_diffrn_reflns_limit_l_min -41
_diffrn_reflns_number 20811
_diffrn_reflns_theta_full 28.29
_diffrn_reflns_theta_max 28.29
_diffrn_reflns_theta_min 1.31
_exptl_absorpt_coefficient_mu 0.277
_exptl_absorpt_correction_type none
_exptl_crystal_colour red
_exptl_crystal_density_diffrn 1.309
_exptl_crystal_density_method 'not measured'
_exptl_crystal_description blocks
_exptl_crystal_F_000 1680
_exptl_crystal_size_max 0.44
_exptl_crystal_size_mid 0.32
_exptl_crystal_size_min 0.18
_refine_diff_density_max 0.275
_refine_diff_density_min -0.372
_refine_diff_density_rms 0.048
_refine_ls_abs_structure_details 'Flack H D (1983), Acta Cryst. A39, 876-881'
_refine_ls_abs_structure_Flack 0.78(12)
_refine_ls_extinction_method none
_refine_ls_goodness_of_fit_ref 1.053
_refine_ls_hydrogen_treatment constr
_refine_ls_matrix_type full
_refine_ls_number_parameters 255
_refine_ls_number_reflns 5044
_refine_ls_number_restraints 0
_refine_ls_restrained_S_all 1.053
_refine_ls_R_factor_all 0.0944
_refine_ls_R_factor_gt 0.0555
_refine_ls_shift/su_max 0.000
_refine_ls_shift/su_mean 0.000
_refine_ls_structure_factor_coef Fsqd
_refine_ls_weighting_details 'calc w=1/[\s^2^(Fo^2^)+(0.0851P)^2^+1.1144P] where P=(Fo^2^+2Fc^2^)/3'
_refine_ls_weighting_scheme calc
_refine_ls_wR_factor_gt 0.1529
_refine_ls_wR_factor_ref 0.1771
_reflns_number_gt 3088
_reflns_number_total 5044
_reflns_threshold_expression >2sigma(I)
_cod_data_source_file C0CE00591F.TXT
_cod_data_source_block qtcre
_cod_depositor_comments
;
The following automatic conversions were performed:
'_symmetry_cell_setting' value 'Orthorhombic' changed to 'orthorhombic'
according to '/home/saulius/struct/CIF-dictionaries/cif_core.dic'
dictionary named 'cif_core.dic' version 2.4.1 from 2010-06-29.

Automatic conversion script
Id: cif_fix_enum 1555 2011-01-17 13:19:09Z saulius 
;
_cod_original_sg_symbol_H-M C222(1)
_cod_database_code 7205466

loop_
_symmetry_equiv_pos_as_xyz
'x, y, z'
'-x, -y, z+1/2'
'-x, y, -z+1/2'
'x, -y, -z'
'x+1/2, y+1/2, z'
'-x+1/2, -y+1/2, z+1/2'
'-x+1/2, y+1/2, -z+1/2'
'x+1/2, -y+1/2, -z'

loop_
_atom_site_label
_atom_site_type_symbol
_atom_site_fract_x
_atom_site_fract_y
_atom_site_fract_z
_atom_site_U_iso_or_equiv
_atom_site_adp_type
_atom_site_occupancy
_atom_site_symmetry_multiplicity
_atom_site_calc_flag
_atom_site_refinement_flags
_atom_site_disorder_assembly
_atom_site_disorder_group
S2 S 0.26717(19) 0.21286(4) 0.10279(2) 0.0839(3) Uani 1 1 d . . .
S1 S 0.2694(2) 0.12934(6) 0.19575(4) 0.1120(4) Uani 1 1 d . . .
C1 C 0.2289(7) 0.4392(2) 0.19369(13) 0.0910(11) Uani 1 1 d . . .
H1 H 0.2161 0.4625 0.1677 0.109 Uiso 1 1 calc R . .
C7 C 0.2521(6) 0.21822(17) 0.19089(9) 0.0765(9) Uani 1 1 d . . .
C9 C 0.2071(5) 0.32973(17) 0.15316(10) 0.0696(9) Uani 1 1 d . . .
C8 C 0.2474(6) 0.25375(15) 0.15327(8) 0.0659(8) Uani 1 1 d . . .
C6 C 0.2499(6) 0.2570(2) 0.23328(10) 0.0845(11) Uani 1 1 d . . .
C5 C 0.2476(6) 0.33260(19) 0.23231(10) 0.0778(9) Uani 1 1 d . . .
C4 C 0.2616(7) 0.3695(3) 0.27158(12) 0.0992(13) Uani 1 1 d . . .
H4 H 0.2688 0.3470 0.2980 0.119 Uiso 1 1 calc R . .
C10 C 0.2286(5) 0.36785(18) 0.19375(10) 0.0721(8) Uani 1 1 d . . .
C3 C 0.2642(9) 0.4395(3) 0.26914(16) 0.1161(16) Uani 1 1 d . . .
H3 H 0.2780 0.4643 0.2946 0.139 Uiso 1 1 calc R . .
C2 C 0.2474(10) 0.4756(2) 0.23086(16) 0.1191(17) Uani 1 1 d . . .
H2 H 0.2487 0.5233 0.2306 0.143 Uiso 1 1 calc R . .
O1 O 0.2602(6) 0.22432(18) 0.26657(8) 0.1243(12) Uani 1 1 d . . .
O2 O 0.1540(4) 0.35905(13) 0.12083(8) 0.0885(8) Uani 1 1 d . . .
C21 C 0.6747(6) 0.35224(16) 0.02383(10) 0.0707(9) Uani 1 1 d . . .
C23 C 0.7344(6) 0.32610(18) 0.06346(11) 0.0806(9) Uani 1 1 d . . .
H23 H 0.8605 0.3361 0.0737 0.097 Uiso 1 1 calc R . .
C18 C 0.4228(6) 0.27043(16) 0.07352(9) 0.0676(8) Uani 1 1 d . . .
C19 C 0.3608(5) 0.29509(16) 0.03430(9) 0.0669(8) Uani 1 1 d . . .
H19 H 0.2347 0.2847 0.0242 0.080 Uiso 1 1 calc R . .
C24 C 0.6103(6) 0.28573(19) 0.08779(10) 0.0807(10) Uani 1 1 d . . .
H24 H 0.6537 0.2686 0.1141 0.097 Uiso 1 1 calc R . .
C20 C 0.4862(6) 0.33545(16) 0.00976(10) 0.0701(9) Uani 1 1 d . . .
H20 H 0.4429 0.3517 -0.0168 0.084 Uiso 1 1 calc R . .
C22 C 0.8129(7) 0.3952(2) -0.00263(14) 0.1022(13) Uani 1 1 d . . .
H22A H 0.7388 0.4199 -0.0240 0.153 Uiso 1 1 calc R . .
H22B H 0.9079 0.3661 -0.0166 0.153 Uiso 1 1 calc R . .
H22C H 0.8804 0.4272 0.0158 0.153 Uiso 1 1 calc R . .
C16 C -0.0859(7) 0.12027(18) 0.15117(12) 0.0823(10) Uani 1 1 d . . .
H16 H -0.1317 0.1558 0.1686 0.099 Uiso 1 1 calc R . .
C15 C -0.2098(7) 0.09117(18) 0.12047(13) 0.0903(11) Uani 1 1 d . . .
H15 H -0.3369 0.1086 0.1170 0.108 Uiso 1 1 calc R . .
C13 C 0.0404(9) 0.01303(19) 0.10083(13) 0.0943(13) Uani 1 1 d . . .
H13 H 0.0842 -0.0240 0.0845 0.113 Uiso 1 1 calc R . .
C11 C 0.1071(7) 0.09625(18) 0.15588(12) 0.0802(10) Uani 1 1 d . . .
C14 C -0.1494(8) 0.03699(18) 0.09486(12) 0.0867(12) Uani 1 1 d . . .
C17 C -0.2864(10) 0.0050(2) 0.06217(15) 0.133(2) Uani 1 1 d . . .
H17A H -0.2171 -0.0301 0.0466 0.200 Uiso 1 1 calc R . .
H17B H -0.3315 0.0396 0.0424 0.200 Uiso 1 1 calc R . .
H17C H -0.3980 -0.0148 0.0767 0.200 Uiso 1 1 calc R . .
C12 C 0.1679(7) 0.0426(2) 0.13049(14) 0.0944(13) Uani 1 1 d . . .
H12 H 0.2962 0.0259 0.1332 0.113 Uiso 1 1 calc R . .

loop_
_atom_site_aniso_label
_atom_site_aniso_U_11
_atom_site_aniso_U_22
_atom_site_aniso_U_33
_atom_site_aniso_U_23
_atom_site_aniso_U_13
_atom_site_aniso_U_12
S2 0.1362(9) 0.0597(4) 0.0559(4) -0.0029(3) 0.0087(5) -0.0215(6)
S1 0.1464(11) 0.0868(7) 0.1028(7) 0.0391(6) -0.0358(8) -0.0197(8)
C1 0.098(3) 0.082(2) 0.094(2) -0.0222(19) 0.007(3) -0.009(2)
C7 0.085(2) 0.087(2) 0.0576(15) 0.0097(15) -0.0074(18) -0.017(2)
C9 0.073(2) 0.074(2) 0.0622(17) -0.0074(15) 0.0022(16) -0.0144(17)
C8 0.083(2) 0.0666(18) 0.0480(14) 0.0015(12) -0.0019(16) -0.0103(18)
C6 0.073(2) 0.130(3) 0.0505(16) 0.0169(17) -0.0008(17) -0.020(2)
C5 0.0623(19) 0.100(3) 0.0708(19) -0.0131(17) 0.0083(18) -0.014(2)
C4 0.081(3) 0.149(4) 0.068(2) -0.021(2) 0.015(2) -0.018(3)
C10 0.067(2) 0.081(2) 0.0678(17) -0.0094(16) 0.0087(17) -0.0106(19)
C3 0.115(4) 0.136(4) 0.097(3) -0.059(3) 0.017(3) -0.017(4)
C2 0.143(4) 0.108(3) 0.106(3) -0.043(3) 0.029(4) -0.007(4)
O1 0.159(3) 0.157(3) 0.0568(13) 0.0296(15) -0.0074(17) -0.040(3)
O2 0.123(2) 0.0719(14) 0.0709(14) 0.0005(12) -0.0164(14) 0.0029(14)
C21 0.094(3) 0.0555(17) 0.0626(17) -0.0104(14) 0.0038(16) -0.0052(16)
C23 0.085(2) 0.080(2) 0.076(2) -0.0059(17) -0.008(2) -0.009(2)
C18 0.093(2) 0.0572(17) 0.0528(15) -0.0014(13) 0.0010(16) -0.0042(17)
C19 0.083(2) 0.0609(17) 0.0570(16) -0.0010(14) -0.0074(15) -0.0032(17)
C24 0.107(3) 0.077(2) 0.0580(17) 0.0046(16) -0.0184(18) -0.005(2)
C20 0.101(3) 0.0568(18) 0.0519(15) 0.0026(13) -0.0034(16) 0.0011(18)
C22 0.126(3) 0.092(3) 0.089(2) 0.001(2) 0.020(3) -0.029(3)
C16 0.106(3) 0.0569(19) 0.084(2) -0.0032(17) 0.013(2) -0.002(2)
C15 0.109(3) 0.063(2) 0.099(3) 0.0016(19) -0.003(2) -0.001(2)
C13 0.149(4) 0.059(2) 0.075(2) 0.0039(18) 0.025(3) 0.008(3)
C11 0.106(3) 0.0617(19) 0.073(2) 0.0161(17) 0.011(2) -0.002(2)
C14 0.130(4) 0.0581(19) 0.072(2) 0.0037(16) 0.002(2) -0.001(2)
C17 0.208(6) 0.089(3) 0.103(3) -0.009(3) -0.019(4) -0.018(4)
C12 0.115(3) 0.071(2) 0.096(3) 0.030(2) 0.023(3) 0.013(2)

loop_
_atom_type_symbol
_atom_type_description
_atom_type_scat_dispersion_real
_atom_type_scat_dispersion_imag
_atom_type_scat_source
C C 0.0033 0.0016 'International Tables Vol C Tables 4.2.6.8 and 6.1.1.4'
H H 0.0000 0.0000 'International Tables Vol C Tables 4.2.6.8 and 6.1.1.4'
O O 0.0106 0.0060 'International Tables Vol C Tables 4.2.6.8 and 6.1.1.4'
S S 0.1246 0.1234 'International Tables Vol C Tables 4.2.6.8 and 6.1.1.4'

loop_
_geom_angle_atom_site_label_1
_geom_angle_atom_site_label_2
_geom_angle_atom_site_label_3
_geom_angle
_geom_angle_site_symmetry_1
_geom_angle_site_symmetry_3
_geom_angle_publ_flag
C8 S2 C18 102.25(15) . . ?
C7 S1 C11 105.04(17) . . ?
C2 C1 C10 121.4(4) . . ?
C2 C1 H1 119.3 . . ?
C10 C1 H1 119.3 . . ?
C8 C7 C6 119.4(3) . . ?
C8 C7 S1 125.7(3) . . ?
C6 C7 S1 114.9(2) . . ?
O2 C9 C10 120.1(3) . . ?
O2 C9 C8 121.4(3) . . ?
C10 C9 C8 118.5(3) . . ?
C7 C8 C9 120.5(3) . . ?
C7 C8 S2 122.1(3) . . ?
C9 C8 S2 117.2(2) . . ?
O1 C6 C5 122.8(3) . . ?
O1 C6 C7 118.4(4) . . ?
C5 C6 C7 118.7(3) . . ?
C10 C5 C4 119.7(4) . . ?
C10 C5 C6 121.0(3) . . ?
C4 C5 C6 119.3(3) . . ?
C3 C4 C5 117.4(4) . . ?
C3 C4 H4 121.3 . . ?
C5 C4 H4 121.3 . . ?
C5 C10 C1 119.8(3) . . ?
C5 C10 C9 119.9(3) . . ?
C1 C10 C9 120.3(3) . . ?
C4 C3 C2 123.6(4) . . ?
C4 C3 H3 118.2 . . ?
C2 C3 H3 118.2 . . ?
C1 C2 C3 118.0(4) . . ?
C1 C2 H2 121.0 . . ?
C3 C2 H2 121.0 . . ?
C20 C21 C23 117.3(3) . . ?
C20 C21 C22 122.2(3) . . ?
C23 C21 C22 120.5(4) . . ?
C24 C23 C21 121.2(4) . . ?
C24 C23 H23 119.4 . . ?
C21 C23 H23 119.4 . . ?
C19 C18 C24 119.4(3) . . ?
C19 C18 S2 119.3(3) . . ?
C24 C18 S2 121.0(3) . . ?
C18 C19 C20 119.9(3) . . ?
C18 C19 H19 120.0 . . ?
C20 C19 H19 120.0 . . ?
C23 C24 C18 120.6(3) . . ?
C23 C24 H24 119.7 . . ?
C18 C24 H24 119.7 . . ?
C19 C20 C21 121.6(3) . . ?
C19 C20 H20 119.2 . . ?
C21 C20 H20 119.2 . . ?
C21 C22 H22A 109.5 . . ?
C21 C22 H22B 109.5 . . ?
H22A C22 H22B 109.5 . . ?
C21 C22 H22C 109.5 . . ?
H22A C22 H22C 109.5 . . ?
H22B C22 H22C 109.5 . . ?
C15 C16 C11 119.9(4) . . ?
C15 C16 H16 120.0 . . ?
C11 C16 H16 120.0 . . ?
C14 C15 C16 121.8(4) . . ?
C14 C15 H15 119.1 . . ?
C16 C15 H15 119.1 . . ?
C14 C13 C12 121.8(4) . . ?
C14 C13 H13 119.1 . . ?
C12 C13 H13 119.1 . . ?
C12 C11 C16 118.5(4) . . ?
C12 C11 S1 119.4(4) . . ?
C16 C11 S1 122.0(3) . . ?
C13 C14 C15 117.1(4) . . ?
C13 C14 C17 121.5(4) . . ?
C15 C14 C17 121.4(5) . . ?
C14 C17 H17A 109.5 . . ?
C14 C17 H17B 109.5 . . ?
H17A C17 H17B 109.5 . . ?
C14 C17 H17C 109.5 . . ?
H17A C17 H17C 109.5 . . ?
H17B C17 H17C 109.5 . . ?
C11 C12 C13 120.8(4) . . ?
C11 C12 H12 119.6 . . ?
C13 C12 H12 119.6 . . ?

loop_
_geom_bond_atom_site_label_1
_geom_bond_atom_site_label_2
_geom_bond_distance
_geom_bond_site_symmetry_2
_geom_bond_publ_flag
S2 C8 1.762(3) . ?
S2 C18 1.786(3) . ?
S1 C7 1.742(4) . ?
S1 C11 1.774(4) . ?
C1 C2 1.360(6) . ?
C1 C10 1.390(5) . ?
C1 H1 0.9300 . ?
C7 C8 1.357(4) . ?
C7 C6 1.516(5) . ?
C9 O2 1.209(4) . ?
C9 C10 1.469(4) . ?
C9 C8 1.506(5) . ?
C6 O1 1.215(4) . ?
C6 C5 1.474(5) . ?
C5 C10 1.385(5) . ?
C5 C4 1.418(5) . ?
C4 C3 1.366(7) . ?
C4 H4 0.9300 . ?
C3 C2 1.385(6) . ?
C3 H3 0.9300 . ?
C2 H2 0.9300 . ?
C21 C20 1.386(5) . ?
C21 C23 1.390(5) . ?
C21 C22 1.499(5) . ?
C23 C24 1.375(5) . ?
C23 H23 0.9300 . ?
C18 C19 1.373(4) . ?
C18 C24 1.375(5) . ?
C19 C20 1.384(5) . ?
C19 H19 0.9300 . ?
C24 H24 0.9300 . ?
C20 H20 0.9300 . ?
C22 H22A 0.9600 . ?
C22 H22B 0.9600 . ?
C22 H22C 0.9600 . ?
C16 C15 1.389(6) . ?
C16 C11 1.393(6) . ?
C16 H16 0.9300 . ?
C15 C14 1.383(5) . ?
C15 H15 0.9300 . ?
C13 C14 1.378(6) . ?
C13 C12 1.386(6) . ?
C13 H13 0.9300 . ?
C11 C12 1.372(5) . ?
C14 C17 1.508(7) . ?
C17 H17A 0.9600 . ?
C17 H17B 0.9600 . ?
C17 H17C 0.9600 . ?
C12 H12 0.9300 . ?

loop_
_geom_torsion_atom_site_label_1
_geom_torsion_atom_site_label_2
_geom_torsion_atom_site_label_3
_geom_torsion_atom_site_label_4
_geom_torsion
_geom_torsion_site_symmetry_1
_geom_torsion_site_symmetry_2
_geom_torsion_site_symmetry_3
_geom_torsion_site_symmetry_4
_geom_torsion_publ_flag
C11 S1 C7 C8 -42.4(4) . . . . ?
C11 S1 C7 C6 139.9(3) . . . . ?
C6 C7 C8 C9 -9.9(6) . . . . ?
S1 C7 C8 C9 172.4(3) . . . . ?
C6 C7 C8 S2 175.4(3) . . . . ?
S1 C7 C8 S2 -2.2(5) . . . . ?
O2 C9 C8 C7 -161.4(4) . . . . ?
C10 C9 C8 C7 17.0(6) . . . . ?
O2 C9 C8 S2 13.5(5) . . . . ?
C10 C9 C8 S2 -168.1(3) . . . . ?
C18 S2 C8 C7 -139.7(3) . . . . ?
C18 S2 C8 C9 45.5(3) . . . . ?
C8 C7 C6 O1 -177.8(4) . . . . ?
S1 C7 C6 O1 0.1(5) . . . . ?
C8 C7 C6 C5 -1.5(6) . . . . ?
S1 C7 C6 C5 176.4(3) . . . . ?
O1 C6 C5 C10 -177.7(4) . . . . ?
C7 C6 C5 C10 6.2(6) . . . . ?
O1 C6 C5 C4 1.2(7) . . . . ?
C7 C6 C5 C4 -174.9(3) . . . . ?
C10 C5 C4 C3 -2.8(7) . . . . ?
C6 C5 C4 C3 178.3(5) . . . . ?
C4 C5 C10 C1 1.7(7) . . . . ?
C6 C5 C10 C1 -179.4(4) . . . . ?
C4 C5 C10 C9 -177.9(4) . . . . ?
C6 C5 C10 C9 1.0(6) . . . . ?
C2 C1 C10 C5 0.0(8) . . . . ?
C2 C1 C10 C9 179.6(4) . . . . ?
O2 C9 C10 C5 166.2(4) . . . . ?
C8 C9 C10 C5 -12.3(6) . . . . ?
O2 C9 C10 C1 -13.5(6) . . . . ?
C8 C9 C10 C1 168.1(4) . . . . ?
C5 C4 C3 C2 2.2(9) . . . . ?
C10 C1 C2 C3 -0.6(9) . . . . ?
C4 C3 C2 C1 -0.5(10) . . . . ?
C20 C21 C23 C24 -0.6(5) . . . . ?
C22 C21 C23 C24 -179.0(4) . . . . ?
C8 S2 C18 C19 -126.1(3) . . . . ?
C8 S2 C18 C24 59.6(3) . . . . ?
C24 C18 C19 C20 -0.6(5) . . . . ?
S2 C18 C19 C20 -175.0(2) . . . . ?
C21 C23 C24 C18 -0.3(5) . . . . ?
C19 C18 C24 C23 0.9(5) . . . . ?
S2 C18 C24 C23 175.2(3) . . . . ?
C18 C19 C20 C21 -0.3(5) . . . . ?
C23 C21 C20 C19 0.9(5) . . . . ?
C22 C21 C20 C19 179.3(3) . . . . ?
C11 C16 C15 C14 2.0(6) . . . . ?
C15 C16 C11 C12 -1.8(5) . . . . ?
C15 C16 C11 S1 -177.8(3) . . . . ?
C7 S1 C11 C12 135.6(3) . . . . ?
C7 S1 C11 C16 -48.5(3) . . . . ?
C12 C13 C14 C15 -1.4(6) . . . . ?
C12 C13 C14 C17 179.3(4) . . . . ?
C16 C15 C14 C13 -0.4(5) . . . . ?
C16 C15 C14 C17 178.9(4) . . . . ?
C16 C11 C12 C13 0.1(5) . . . . ?
S1 C11 C12 C13 176.2(3) . . . . ?
C14 C13 C12 C11 1.6(6) . . . . ?

loop_
_cod_related_entry_id
_cod_related_entry_database
_cod_related_entry_code
1 ChemSpider 276459
